data_4516544
loop_
_publ_author_name
'White, Nicholas G.'
'MacLachlan, Mark J.'

_publ_section_title
;
 Anion and Cation Effects on Anion-Templated Assembly of
 Tetrahydroxytriptycene
;
_journal_issue 11
_journal_name_full 'Crystal Growth &amp; Design'
_journal_page_first 5629
_journal_paper_doi 10.1021/acs.cgd.5b01342
_journal_volume 15
_journal_year 2015
_chemical_absolute_configuration ad
_chemical_compound_source synthesized
_chemical_formula_moiety '0.5 (C22 H18 O4), C12 H28 N, Br'
_chemical_formula_sum 'C23 H37 Br N O2'
_chemical_formula_weight 439.45
_space_group_IT_number 5
_space_group_name_Hall 'C 2y'
_space_group_name_H-M_alt 'C 1 2 1'
_symmetry_cell_setting monoclinic
_symmetry_space_group_name_Hall 'C 2y'
_symmetry_space_group_name_H-M 'C 1 2 1'
_atom_sites_solution_hydrogens difmap
_atom_sites_solution_primary direct
_cell_angle_alpha 90
_cell_angle_beta 110.784(5)
_cell_angle_gamma 90
_cell_formula_units_Z 4
_cell_length_a 15.710(4)
_cell_length_b 8.607(2)
_cell_length_c 18.326(6)
_cell_measurement_reflns_used 4355
_cell_measurement_temperature 90
_cell_measurement_theta_max 26.31
_cell_measurement_theta_min 2.38
_cell_volume 2316.7(11)
_computing_cell_refinement 'Apex2, (Bruker, 2007)'
_computing_data_collection 'Apex2, (Bruker, 2007)'
_computing_data_reduction 'Apex2, (Bruker, 2007)'
_computing_publication_material 'CRYSTALS (Betteridge et al., 2003)'
_computing_structure_refinement 'CRYSTALS (Betteridge et al., 2003)'
_computing_structure_solution 'SIR92 (Altomare et al., 1994)'
_diffrn_ambient_temperature 90
_diffrn_measured_fraction_theta_full 1.000
_diffrn_measured_fraction_theta_max 1.000
_diffrn_measurement_device Serial
_diffrn_measurement_device_type 'Bruker Apex Duo'
_diffrn_measurement_method \w/2\q
_diffrn_radiation_monochromator graphite
_diffrn_radiation_type 'Mo K\a'
_diffrn_radiation_wavelength 0.71073
_diffrn_reflns_av_R_equivalents 0.025
_diffrn_reflns_limit_h_max 19
_diffrn_reflns_limit_h_min -18
_diffrn_reflns_limit_k_max 10
_diffrn_reflns_limit_k_min -10
_diffrn_reflns_limit_l_max 22
_diffrn_reflns_limit_l_min -22
_diffrn_reflns_number 10567
_diffrn_reflns_theta_full 26.326
_diffrn_reflns_theta_max 26.326
_diffrn_reflns_theta_min 2.377
_diffrn_standards_decay_% 0
_diffrn_standards_interval_count 0
_diffrn_standards_interval_time 0
_diffrn_standards_number 0
_exptl_absorpt_coefficient_mu 1.791
_exptl_absorpt_correction_T_max 1.00
_exptl_absorpt_correction_T_min 0.816
_exptl_absorpt_correction_type multi-scan
_exptl_absorpt_process_details 'Apex2, (Bruker, 2007)'
_exptl_crystal_colour colourless
_exptl_crystal_density_diffrn 1.260
_exptl_crystal_density_method 'not measured'
_exptl_crystal_description block
_exptl_crystal_F_000 931.993
_exptl_crystal_size_max 0.33
_exptl_crystal_size_mid 0.11
_exptl_crystal_size_min 0.06
_refine_diff_density_max 0.99
_refine_diff_density_min -0.99
_refine_ls_abs_structure_details 'Flack (1983), 2139 Friedel-pairs'
_refine_ls_abs_structure_Flack 0.083(8)
_refine_ls_extinction_method None
_refine_ls_goodness_of_fit_ref 0.8908
_refine_ls_hydrogen_treatment constr
_refine_ls_matrix_type full
_refine_ls_number_parameters 245
_refine_ls_number_reflns 4640
_refine_ls_number_restraints 1
_refine_ls_R_factor_all 0.0397
_refine_ls_R_factor_gt 0.0300
_refine_ls_shift/su_max 0.0008498
_refine_ls_shift/su_mean 0.0000313
_refine_ls_structure_factor_coef Fsqd
_refine_ls_weighting_details
;
 Method, part 1, Chebychev polynomial, (Watkin, 1994, Prince, 1982) 
 [weight] = 1.0/[A~0~*T~0~(x)+A~1~*T~1~(x) ... +A~n-1~]*T~n-1~(x)] 
 where A~i~ are the Chebychev coefficients listed below and x= Fcalc/Fmax 
 Method = Robust Weighting (Prince, 1982) 
 W = [weight] * [1-(deltaF/6*sigmaF)^2^]^2^ 
 A~i~ are: 
 4.80 6.68 3.25 0.878 
;
_refine_ls_weighting_scheme calc
_refine_ls_wR_factor_all 0.0763
_refine_ls_wR_factor_gt 0.0686
_refine_ls_wR_factor_ref 0.0763
_reflns_limit_h_max 18
_reflns_limit_h_min -19
_reflns_limit_k_max 10
_reflns_limit_k_min -10
_reflns_limit_l_max 22
_reflns_limit_l_min 0
_reflns_number_gt 3901
_reflns_number_total 4661
_reflns_threshold_expression I>2.0\s(I)
_oxford_diffrn_Wilson_B_factor 2.72
_oxford_diffrn_Wilson_scale 49.82
_oxford_refine_ls_r_factor_ref 0.0397
_oxford_refine_ls_scale 0.14703(5)
_oxford_reflns_number_all 4640
_oxford_reflns_threshold_expression_ref I>-3.0\s(I)
_cod_data_source_file cg5b01342_si_002.cif
_cod_data_source_block TPA
_cod_original_sg_symbol_H-M 'C 1 2 1 '
_cod_original_formula_sum 'C23 H37.00 Br1 N1 O2'
_cod_database_code 4516544

loop_
_symmetry_equiv_pos_as_xyz
x,y,z
x+1/2,y+1/2,z
-x,y,-z
-x+1/2,y+1/2,-z

loop_
_atom_site_label
_atom_site_type_symbol
_atom_site_fract_x
_atom_site_fract_y
_atom_site_fract_z
_atom_site_U_iso_or_equiv
_atom_site_occupancy
_atom_site_adp_type
_atom_site_refinement_flags_posn
C1 C 0.6066(2) 0.8475(3) 0.69339(14) 0.0220 1.0000 Uani .
C2 C 0.68010(19) 0.8460(3) 0.66692(15) 0.0225 1.0000 Uani .
C3 C 0.67072(19) 0.7698(3) 0.59680(15) 0.0220 1.0000 Uani .
C4 C 0.58976(19) 0.6983(3) 0.55340(14) 0.0212 1.0000 Uani .
C5 C 0.51617(18) 0.6999(3) 0.58006(14) 0.0208 1.0000 Uani .
C6 C 0.52507(19) 0.7757(3) 0.64923(14) 0.0213 1.0000 Uani .
C7 C 0.4306(2) 0.6164(4) 0.52554(19) 0.0241 1.0000 Uani .
C8 C 0.3507(2) 0.6170(4) 0.55430(17) 0.0323 1.0000 Uani .
C9 C 0.46407(17) 0.4536(5) 0.51456(12) 0.0288 1.0000 Uani .
C10 C 0.4299(3) 0.3124(4) 0.5298(2) 0.0385 1.0000 Uani .
C11 C 0.4661(3) 0.1729(4) 0.5151(2) 0.0512 1.0000 Uani .
N50 N 0.62237(16) 0.4208(2) 0.82686(11) 0.0230 1.0000 Uani .
C51 C 0.65004(19) 0.4279(3) 0.75501(14) 0.0259 1.0000 Uani .
C52 C 0.6964(2) 0.2847(3) 0.73935(17) 0.0318 1.0000 Uani .
C53 C 0.7304(2) 0.3138(4) 0.67302(18) 0.0349 1.0000 Uani .
C61 C 0.5612(2) 0.2814(3) 0.82248(18) 0.0259 1.0000 Uani .
C62 C 0.4746(2) 0.2750(4) 0.7515(2) 0.0398 1.0000 Uani .
C63 C 0.4162(3) 0.1376(4) 0.7569(3) 0.0579 1.0000 Uani .
C71 C 0.5730(2) 0.5722(3) 0.82854(18) 0.0297 1.0000 Uani .
C72 C 0.5372(3) 0.5937(4) 0.89376(19) 0.0426 1.0000 Uani .
C73 C 0.4793(3) 0.7423(4) 0.8770(2) 0.0479 1.0000 Uani .
C81 C 0.7057(2) 0.4019(3) 0.90140(15) 0.0300 1.0000 Uani .
C82 C 0.7773(3) 0.5244(6) 0.9138(3) 0.0740 1.0000 Uani .
C83 C 0.8549(3) 0.4956(7) 0.9908(2) 0.0738 1.0000 Uani .
Br1 Br 0.80652(2) 0.95513(8) 0.889634(14) 0.0437 1.0000 Uani .
O1 O 0.60864(14) 0.9208(2) 0.76066(10) 0.0293 1.0000 Uani .
O2 O 0.76120(13) 0.9182(2) 0.70456(10) 0.0292 1.0000 Uani .
H31 H 0.7202 0.7690 0.5790 0.0292 1.0000 Uiso R
H61 H 0.4763 0.7803 0.6668 0.0273 1.0000 Uiso R
H82 H 0.3670 0.5678 0.6042 0.0500 1.0000 Uiso R
H83 H 0.2996 0.5647 0.5177 0.0501 1.0000 Uiso R
H81 H 0.3331 0.7226 0.5597 0.0498 1.0000 Uiso R
H101 H 0.3829 0.3132 0.5502 0.0511 1.0000 Uiso R
H111 H 0.4442 0.0779 0.5254 0.0630 1.0000 Uiso R
H512 H 0.5950 0.4434 0.7098 0.0342 1.0000 Uiso R
H511 H 0.6899 0.5175 0.7595 0.0343 1.0000 Uiso R
H521 H 0.6534 0.1986 0.7258 0.0413 1.0000 Uiso R
H522 H 0.7469 0.2591 0.7865 0.0412 1.0000 Uiso R
H532 H 0.7511 0.2173 0.6577 0.0570 1.0000 Uiso R
H533 H 0.6839 0.3582 0.6289 0.0573 1.0000 Uiso R
H531 H 0.7811 0.3840 0.6906 0.0571 1.0000 Uiso R
H612 H 0.5962 0.1886 0.8232 0.0351 1.0000 Uiso R
H611 H 0.5438 0.2838 0.8681 0.0353 1.0000 Uiso R
H622 H 0.4907 0.2646 0.7044 0.0512 1.0000 Uiso R
H621 H 0.4410 0.3723 0.7474 0.0512 1.0000 Uiso R
H631 H 0.3634 0.1285 0.7102 0.0931 1.0000 Uiso R
H633 H 0.4509 0.0444 0.7658 0.0930 1.0000 Uiso R
H632 H 0.3954 0.1538 0.8008 0.0931 1.0000 Uiso R
H712 H 0.5210 0.5817 0.7802 0.0379 1.0000 Uiso R
H711 H 0.6159 0.6582 0.8317 0.0381 1.0000 Uiso R
H722 H 0.5006 0.5067 0.8955 0.0532 1.0000 Uiso R
H721 H 0.5885 0.6049 0.9431 0.0531 1.0000 Uiso R
H732 H 0.4567 0.7612 0.9188 0.0751 1.0000 Uiso R
H731 H 0.4281 0.7310 0.8290 0.0751 1.0000 Uiso R
H733 H 0.5147 0.8314 0.8728 0.0750 1.0000 Uiso R
H812 H 0.7348 0.3026 0.8988 0.0383 1.0000 Uiso R
H811 H 0.6848 0.4040 0.9453 0.0381 1.0000 Uiso R
H822 H 0.7985 0.5316 0.8705 0.1020 1.0000 Uiso R
H821 H 0.7482 0.6302 0.9164 0.1023 1.0000 Uiso R
H833 H 0.8932 0.5866 1.0061 0.1150 1.0000 Uiso R
H831 H 0.8894 0.4099 0.9843 0.1149 1.0000 Uiso R
H832 H 0.8306 0.4724 1.0316 0.1151 1.0000 Uiso R
H21 H 0.7737 0.9345 0.7516 0.0475 1.0000 Uiso R
H11 H 0.6619 0.9249 0.7931 0.0466 1.0000 Uiso R

loop_
_atom_site_aniso_label
_atom_site_aniso_U_11
_atom_site_aniso_U_22
_atom_site_aniso_U_33
_atom_site_aniso_U_23
_atom_site_aniso_U_13
_atom_site_aniso_U_12
C1 0.0366(16) 0.0133(10) 0.0166(11) 0.0015(9) 0.0099(11) 0.0059(10)
C2 0.0299(15) 0.0167(11) 0.0187(12) -0.0004(9) 0.0061(11) 0.0030(10)
C3 0.0261(14) 0.0207(12) 0.0188(12) 0.0003(10) 0.0074(10) 0.0039(10)
C4 0.0285(14) 0.0186(11) 0.0161(11) -0.0016(9) 0.0075(10) 0.0037(10)
C5 0.0267(14) 0.0197(11) 0.0140(11) 0.0042(9) 0.0048(10) 0.0016(10)
C6 0.0293(15) 0.0186(11) 0.0169(11) 0.0057(9) 0.0091(10) 0.0054(10)
C7 0.0271(16) 0.0242(14) 0.0191(15) 0.0039(12) 0.0057(12) -0.0015(13)
C8 0.0342(17) 0.0393(16) 0.0234(13) 0.0100(12) 0.0104(12) -0.0070(13)
C9 0.0406(14) 0.0242(11) 0.0142(9) 0.0007(16) 0.0008(9) -0.0022(17)
C10 0.051(2) 0.0321(19) 0.0214(17) 0.0063(14) 0.0000(15) -0.0081(16)
C11 0.074(3) 0.0250(15) 0.0379(19) 0.0052(13) -0.0011(17) -0.0104(15)
N50 0.0351(12) 0.0167(13) 0.0155(9) 0.0034(7) 0.0068(8) 0.0024(9)
C51 0.0384(14) 0.0227(17) 0.0183(10) 0.0088(10) 0.0120(10) 0.0021(11)
C52 0.0387(17) 0.0291(14) 0.0299(14) 0.0102(12) 0.0149(13) 0.0060(13)
C53 0.0475(19) 0.0317(15) 0.0292(15) 0.0038(12) 0.0183(14) 0.0017(13)
C61 0.0338(17) 0.0166(13) 0.0278(14) 0.0035(11) 0.0113(13) 0.0021(12)
C62 0.0298(17) 0.0429(18) 0.0411(18) -0.0029(14) 0.0059(14) 0.0001(14)
C63 0.037(2) 0.0293(17) 0.101(3) -0.0164(19) 0.017(2) -0.0024(15)
C71 0.0484(19) 0.0157(13) 0.0239(14) 0.0054(11) 0.0114(13) 0.0067(13)
C72 0.070(2) 0.0316(16) 0.0306(16) 0.0078(12) 0.0230(16) 0.0224(16)
C73 0.074(3) 0.0366(18) 0.0387(18) 0.0046(14) 0.0264(18) 0.0237(17)
C81 0.0349(16) 0.0306(14) 0.0168(12) -0.0004(9) -0.0003(11) -0.0001(11)
C82 0.065(3) 0.089(3) 0.051(2) -0.005(2) 0.000(2) -0.039(2)
C83 0.0390(19) 0.129(5) 0.0432(19) -0.050(3) 0.0019(16) -0.008(2)
Br1 0.0671(2) 0.03387(14) 0.01809(11) -0.00153(16) 0.00038(10) 0.0092(2)
O1 0.0474(11) 0.0231(12) 0.0217(8) -0.0072(7) 0.0175(8) -0.0030(8)
O2 0.0322(10) 0.0317(13) 0.0197(8) -0.0054(7) 0.0041(7) -0.0025(8)

loop_
_atom_type_symbol
_atom_type_scat_dispersion_real
_atom_type_scat_dispersion_imag
_atom_type_scat_Cromer_Mann_a1
_atom_type_scat_Cromer_Mann_b1
_atom_type_scat_Cromer_Mann_a2
_atom_type_scat_Cromer_Mann_b2
_atom_type_scat_Cromer_Mann_a3
_atom_type_scat_Cromer_Mann_b3
_atom_type_scat_Cromer_Mann_a4
_atom_type_scat_Cromer_Mann_b4
_atom_type_scat_Cromer_Mann_c
_atom_type_scat_source
C 0.0033 0.0016 2.3100 20.8439 1.0200 10.2075 1.5886 0.5687 0.8650 51.6512 0.2156 'International Tables Vol C 4.2.6.8 and 6.1.1.4'
H 0.0000 0.0000 0.4930 10.5109 0.3229 26.1257 0.1402 3.1424 0.0408 57.7998 0.0030 'International Tables Vol C 4.2.6.8 and 6.1.1.4'
N 0.0061 0.0033 12.2126 0.0057 3.1322 9.8933 2.0125 28.9975 1.1663 0.5826 -11.5290 'International Tables Vol C 4.2.6.8 and 6.1.1.4'
O 0.0106 0.0060 3.0485 13.2771 2.2868 5.7011 1.5463 0.3239 0.8670 32.9089 0.2508 'International Tables Vol C 4.2.6.8 and 6.1.1.4'
Br -0.2901 2.4595 17.1789 2.1723 5.2358 16.5796 5.6377 0.2609 3.9851 41.4328 2.9557 'International Tables Vol C 4.2.6.8 and 6.1.1.4'

loop_
_geom_angle_atom_site_label_1
_geom_angle_site_symmetry_1
_geom_angle_atom_site_label_2
_geom_angle_atom_site_label_3
_geom_angle_site_symmetry_3
_geom_angle
_geom_angle_publ_flag
C2 . C1 C6 . 119.7(2) yes
C2 . C1 O1 . 123.7(2) yes
C6 . C1 O1 . 116.6(2) yes
C1 . C2 C3 . 119.3(2) yes
C1 . C2 O2 . 123.8(2) yes
C3 . C2 O2 . 116.9(2) yes
C2 . C3 C4 . 120.7(3) yes
C2 . C3 H31 . 119.2 no
C4 . C3 H31 . 120.0 no
C7 3_656 C4 C3 . 126.0(2) yes
C7 3_656 C4 C5 . 114.1(2) yes
C3 . C4 C5 . 119.9(2) yes
C4 . C5 C6 . 119.5(2) yes
C4 . C5 C7 . 114.0(2) yes
C6 . C5 C7 . 126.5(3) yes
C1 . C6 C5 . 120.8(3) yes
C1 . C6 H61 . 118.7 no
C5 . C6 H61 . 120.5 no
C5 . C7 C4 3_656 103.8(2) yes
C5 . C7 C8 . 114.2(3) yes
C4 3_656 C7 C8 . 113.7(3) yes
C5 . C7 C9 . 104.5(2) yes
C4 3_656 C7 C9 . 105.2(2) yes
C8 . C7 C9 . 114.3(3) yes
C7 . C8 H82 . 110.8 no
C7 . C8 H83 . 110.2 no
H82 . C8 H83 . 109.6 no
C7 . C8 H81 . 109.9 no
H82 . C8 H81 . 107.9 no
H83 . C8 H81 . 108.4 no
C7 . C9 C9 3_656 114.04(16) yes
C7 . C9 C10 . 126.4(3) yes
C9 3_656 C9 C10 . 119.5(2) yes
C9 . C10 C11 . 119.9(4) yes
C9 . C10 H101 . 119.1 no
C11 . C10 H101 . 121.0 no
C10 . C11 C11 3_656 120.6(2) yes
C10 . C11 H111 . 120.7 no
C11 3_656 C11 H111 . 118.7 no
C51 . N50 C61 . 110.7(2) yes
C51 . N50 C71 . 106.60(19) yes
C61 . N50 C71 . 111.1(2) yes
C51 . N50 C81 . 111.0(2) yes
C61 . N50 C81 . 106.8(2) yes
C71 . N50 C81 . 110.7(2) yes
N50 . C51 C52 . 115.8(2) yes
N50 . C51 H512 . 107.6 no
C52 . C51 H512 . 107.0 no
N50 . C51 H511 . 109.2 no
C52 . C51 H511 . 108.7 no
H512 . C51 H511 . 108.2 no
C51 . C52 C53 . 110.4(2) yes
C51 . C52 H521 . 109.4 no
C53 . C52 H521 . 109.4 no
C51 . C52 H522 . 108.3 no
C53 . C52 H522 . 110.1 no
H521 . C52 H522 . 109.2 no
C52 . C53 H532 . 109.9 no
C52 . C53 H533 . 111.4 no
H532 . C53 H533 . 109.3 no
C52 . C53 H531 . 108.9 no
H532 . C53 H531 . 108.2 no
H533 . C53 H531 . 109.1 no
N50 . C61 C62 . 115.6(2) yes
N50 . C61 H612 . 107.7 no
C62 . C61 H612 . 108.3 no
N50 . C61 H611 . 107.7 no
C62 . C61 H611 . 107.5 no
H612 . C61 H611 . 109.9 no
C61 . C62 C63 . 110.5(3) yes
C61 . C62 H622 . 108.9 no
C63 . C62 H622 . 109.5 no
C61 . C62 H621 . 109.3 no
C63 . C62 H621 . 110.5 no
H622 . C62 H621 . 108.1 no
C62 . C63 H631 . 110.9 no
C62 . C63 H633 . 110.2 no
H631 . C63 H633 . 110.2 no
C62 . C63 H632 . 109.2 no
H631 . C63 H632 . 107.9 no
H633 . C63 H632 . 108.4 no
N50 . C71 C72 . 117.3(2) yes
N50 . C71 H712 . 108.8 no
C72 . C71 H712 . 106.5 no
N50 . C71 H711 . 107.5 no
C72 . C71 H711 . 107.5 no
H712 . C71 H711 . 109.0 no
C71 . C72 C73 . 107.8(3) yes
C71 . C72 H722 . 109.4 no
C73 . C72 H722 . 109.9 no
C71 . C72 H721 . 109.2 no
C73 . C72 H721 . 109.7 no
H722 . C72 H721 . 110.8 no
C72 . C73 H732 . 109.9 no
C72 . C73 H731 . 110.0 no
H732 . C73 H731 . 108.5 no
C72 . C73 H733 . 111.1 no
H732 . C73 H733 . 108.3 no
H731 . C73 H733 . 109.0 no
N50 . C81 C82 . 114.8(3) yes
N50 . C81 H812 . 108.4 no
C82 . C81 H812 . 106.5 no
N50 . C81 H811 . 107.7 no
C82 . C81 H811 . 108.5 no
H812 . C81 H811 . 111.0 no
C81 . C82 C83 . 109.7(4) yes
C81 . C82 H822 . 112.3 no
C83 . C82 H822 . 112.0 no
C81 . C82 H821 . 108.0 no
C83 . C82 H821 . 108.9 no
H822 . C82 H821 . 105.6 no
C82 . C83 H833 . 110.4 no
C82 . C83 H831 . 108.4 no
H833 . C83 H831 . 110.1 no
C82 . C83 H832 . 109.9 no
H833 . C83 H832 . 108.5 no
H831 . C83 H832 . 109.6 no
C1 . O1 H11 . 110.7 no
C2 . O2 H21 . 116.1 no

loop_
_geom_bond_atom_site_label_1
_geom_bond_atom_site_label_2
_geom_bond_site_symmetry_2
_geom_bond_distance
_geom_bond_publ_flag
C1 C2 . 1.402(4) yes
C1 C6 . 1.394(4) yes
C1 O1 . 1.375(3) yes
C2 C3 . 1.403(4) yes
C2 O2 . 1.364(3) yes
C3 C4 . 1.382(4) yes
C3 H31 . 0.943 no
C4 C7 3_656 1.538(4) yes
C4 C5 . 1.406(4) yes
C5 C6 . 1.388(4) yes
C5 C7 . 1.539(4) yes
C6 H61 . 0.932 no
C7 C8 . 1.524(5) yes
C7 C9 . 1.535(5) yes
C8 H82 . 0.957 no
C8 H83 . 0.957 no
C8 H81 . 0.966 no
C9 C9 3_656 1.409(5) yes
C9 C10 . 1.396(5) yes
C10 C11 . 1.395(6) yes
C10 H101 . 0.939 no
C11 C11 3_656 1.365(9) yes
C11 H111 . 0.932 no
N50 C51 . 1.527(3) yes
N50 C61 . 1.521(3) yes
N50 C71 . 1.522(3) yes
N50 C81 . 1.529(3) yes
C51 C52 . 1.510(4) yes
C51 H512 . 0.972 no
C51 H511 . 0.979 no
C52 C53 . 1.512(4) yes
C52 H521 . 0.974 no
C52 H522 . 0.968 no
C53 H532 . 0.969 no
C53 H533 . 0.957 no
C53 H531 . 0.960 no
C61 C62 . 1.514(4) yes
C61 H612 . 0.967 no
C61 H611 . 0.967 no
C62 C63 . 1.521(5) yes
C62 H622 . 0.986 no
C62 H621 . 0.978 no
C63 H631 . 0.960 no
C63 H633 . 0.951 no
C63 H632 . 0.980 no
C71 C72 . 1.502(5) yes
C71 H712 . 0.973 no
C71 H711 . 0.988 no
C72 C73 . 1.536(4) yes
C72 H722 . 0.952 no
C72 H721 . 0.979 no
C73 H732 . 0.966 no
C73 H731 . 0.963 no
C73 H733 . 0.966 no
C81 C82 . 1.498(5) yes
C81 H812 . 0.978 no
C81 H811 . 0.972 no
C82 C83 . 1.523(6) yes
C82 H822 . 0.965 no
C82 H821 . 1.027 no
C83 H833 . 0.966 no
C83 H831 . 0.948 no
C83 H832 . 0.973 no
O1 H11 . 0.838 no
O2 H21 . 0.826 no

loop_
_geom_hbond_atom_site_label_D
_geom_hbond_atom_site_label_H
_geom_hbond_atom_site_label_A
_geom_hbond_angle_DHA
_geom_hbond_distance_DH
_geom_hbond_distance_HA
_geom_hbond_distance_DA
_geom_hbond_publ_flag
C71 H711 O1 135.69(9) 0.988 2.591 3.370(5) yes
